data_1565511
loop_
_publ_author_name
'Qi, Jing-Jing'
'Zhou, Jun-Su'
'Zhang, Yan'
'Fan, Yao-Yue'
'Zhou, Bin'
'Liu, Hong-Chun'
'Zhao, Jin-Xin'
'Yue, Jian-Min'

_publ_section_title
;
 Sublyratins A-O, Labdane-Type Diterpenoids from <i>Croton sublyratus</i>.
;
_journal_issue 11
_journal_name_full 'Journal of natural products'
_journal_page_first 2971
_journal_page_last 2980
_journal_paper_doi 10.1021/acs.jnatprod.1c00804
_journal_volume 84
_journal_year 2021
_chemical_absolute_configuration rmad
_chemical_formula_moiety 'C20 H30 O4'
_chemical_formula_sum 'C20 H30 O4'
_chemical_formula_weight 334.44
_space_group_crystal_system orthorhombic
_space_group_IT_number 19
_space_group_name_Hall 'P 2ac 2ab'
_space_group_name_H-M_alt 'P 21 21 21'
_atom_sites_solution_hydrogens geom
_atom_sites_solution_primary dual
_audit_creation_date 2020-11-19
_audit_creation_method
;
Olex2 1.2
(compiled 2018.05.29 svn.r3508 for OlexSys, GUI svn.r5506)
;
_cell_angle_alpha 90
_cell_angle_beta 90
_cell_angle_gamma 90
_cell_formula_units_Z 4
_cell_length_a 6.1966(2)
_cell_length_b 14.5187(6)
_cell_length_c 20.0035(8)
_cell_measurement_reflns_used 9830
_cell_measurement_temperature 170
_cell_measurement_theta_max 74.517
_cell_measurement_theta_min 3.762
_cell_volume 1799.65(12)
_computing_cell_refinement 'SAINT V8.40A (?, 2016)'
_computing_data_reduction 'SAINT V8.40A (?, 2016)'
_computing_molecular_graphics 'Olex2 (Dolomanov et al., 2009)'
_computing_publication_material 'Olex2 (Dolomanov et al., 2009)'
_computing_structure_refinement 'ShelXL (Sheldrick, 2015)'
_computing_structure_solution 'ShelXT (Sheldrick, 2015)'
_diffrn_ambient_temperature 170.0
_diffrn_measured_fraction_theta_full 0.998
_diffrn_measured_fraction_theta_max 0.999
_diffrn_measurement_device_type 'D8 VENTURE'
_diffrn_measurement_method '\f and \w scans'
_diffrn_radiation_type CuK\a
_diffrn_radiation_wavelength 1.54178
_diffrn_reflns_av_R_equivalents 0.0623
_diffrn_reflns_av_unetI/netI 0.0374
_diffrn_reflns_Laue_measured_fraction_full 0.998
_diffrn_reflns_Laue_measured_fraction_max 0.999
_diffrn_reflns_limit_h_max 7
_diffrn_reflns_limit_h_min -7
_diffrn_reflns_limit_k_max 18
_diffrn_reflns_limit_k_min -18
_diffrn_reflns_limit_l_max 25
_diffrn_reflns_limit_l_min -25
_diffrn_reflns_number 20877
_diffrn_reflns_point_group_measured_fraction_full 0.998
_diffrn_reflns_point_group_measured_fraction_max 0.997
_diffrn_reflns_theta_full 67.679
_diffrn_reflns_theta_max 74.702
_diffrn_reflns_theta_min 3.762
_diffrn_standards_number 0
_exptl_absorpt_coefficient_mu 0.674
_exptl_absorpt_correction_T_max 0.7538
_exptl_absorpt_correction_T_min 0.6682
_exptl_absorpt_correction_type multi-scan
_exptl_absorpt_process_details
'SADABS-2016/2 (Bruker,2016/2) was used for absorption correction. wR2(int) was 0.1668 before and 0.0662 after correction. The Ratio of minimum to maximum transmission is 0.8864. The \l/2 correction factor is Not present.'
_exptl_crystal_colour colourless
_exptl_crystal_colour_primary colourless
_exptl_crystal_density_diffrn 1.234
_exptl_crystal_description block
_exptl_crystal_F_000 728
_exptl_crystal_size_max 0.15
_exptl_crystal_size_mid 0.08
_exptl_crystal_size_min 0.05
_refine_diff_density_max 0.184
_refine_diff_density_min -0.179
_refine_diff_density_rms 0.038
_refine_ls_abs_structure_details
;
 Flack x determined using 1333 quotients [(I+)-(I-)]/[(I+)+(I-)]
 (Parsons, Flack and Wagner, Acta Cryst. B69 (2013) 249-259).
;
_refine_ls_abs_structure_Flack 0.06(7)
_refine_ls_extinction_method none
_refine_ls_goodness_of_fit_ref 1.028
_refine_ls_hydrogen_treatment constr
_refine_ls_matrix_type full
_refine_ls_number_parameters 223
_refine_ls_number_reflns 3674
_refine_ls_number_restraints 0
_refine_ls_restrained_S_all 1.028
_refine_ls_R_factor_all 0.0378
_refine_ls_R_factor_gt 0.0328
_refine_ls_shift/su_max 0.000
_refine_ls_shift/su_mean 0.000
_refine_ls_structure_factor_coef Fsqd
_refine_ls_weighting_details 'w=1/[\s^2^(Fo^2^)+(0.0489P)^2^+0.0440P] where P=(Fo^2^+2Fc^2^)/3'
_refine_ls_weighting_scheme calc
_refine_ls_wR_factor_gt 0.0793
_refine_ls_wR_factor_ref 0.0816
_reflns_Friedel_coverage 0.721
_reflns_Friedel_fraction_full 0.996
_reflns_Friedel_fraction_max 0.995
_reflns_number_gt 3400
_reflns_number_total 3674
_reflns_threshold_expression 'I > 2\s(I)'
_cod_data_source_file np1c00804_si_006.cif
_cod_data_source_block 22020903
_cod_database_code 1565511
_shelx_shelxl_version_number 2018/3
_shelx_space_group_comment
;
The symmetry employed for this shelxl refinement is uniquely defined
by the following loop, which should always be used as a source of
symmetry information in preference to the above space-group names.
They are only intended as comments.
;
_shelx_estimated_absorpt_t_max 0.967
_shelx_estimated_absorpt_t_min 0.906
_olex2_refinement_description
;
1. Fixed Uiso
 At 1.2 times of:
  All C(H) groups, All C(H,H) groups
 At 1.5 times of:
  All C(H,H,H) groups, All O(H) groups
2.a Ternary CH refined with riding coordinates:
 C9(H9), C6(H6), C5(H5), C12(H12)
2.b Secondary CH2 refined with riding coordinates:
 C11(H11A,H11B), C1(H1A,H1B), C3(H3A,H3B), C2(H2A,H2B)
2.c Aromatic/amide H refined with riding coordinates:
 C7(H7), C14(H14)
2.d X=CH2 refined with riding coordinates:
 C15(H15A,H15B)
2.e Idealised Me refined as rotating group:
 C16(H16A,H16B,H16C), C20(H20A,H20B,H20C), C19(H19A,H19B,H19C), C18(H18A,H18B,
 H18C)
2.f Idealised tetrahedral OH refined as rotating group:
 O4(H4), O1(H1)
;
_olex2_submission_special_instructions 'No special instructions were received'

loop_
_space_group_symop_operation_xyz
'x, y, z'
'-x+1/2, -y, z+1/2'
'-x, y+1/2, -z+1/2'
'x+1/2, -y+1/2, -z'

loop_
_atom_site_label
_atom_site_type_symbol
_atom_site_fract_x
_atom_site_fract_y
_atom_site_fract_z
_atom_site_U_iso_or_equiv
_atom_site_adp_type
_atom_site_occupancy
_atom_site_site_symmetry_order
_atom_site_calc_flag
_atom_site_refinement_flags_posn
_atom_site_refinement_flags_adp
_atom_site_refinement_flags_occupancy
_atom_site_disorder_assembly
_atom_site_disorder_group
O4 O 0.70497(19) 0.54176(8) 0.49368(6) 0.0252(3) Uani 1 1 d . . . . .
H4 H 0.711205 0.571594 0.457755 0.038 Uiso 1 1 calc GR . . . .
O3 O 0.2873(2) 0.52802(9) 0.44116(6) 0.0291(3) Uani 1 1 d . . . . .
O1 O 0.2755(2) 0.85170(8) 0.62150(6) 0.0286(3) Uani 1 1 d . . . . .
H1 H 0.410530 0.849462 0.618183 0.043 Uiso 1 1 calc GR . . . .
O2 O 0.2020(2) 0.66976(10) 0.41680(6) 0.0303(3) Uani 1 1 d . . . . .
C17 C 0.2502(2) 0.61512(12) 0.46041(9) 0.0242(3) Uani 1 1 d . . . . .
C10 C 0.2257(2) 0.59290(11) 0.65377(8) 0.0217(3) Uani 1 1 d . . . . .
C8 C 0.2598(2) 0.63970(12) 0.53251(8) 0.0219(3) Uani 1 1 d . . . . .
C7 C 0.1999(3) 0.72496(12) 0.54935(8) 0.0243(3) Uani 1 1 d . . . . .
H7 H 0.161778 0.766241 0.514446 0.029 Uiso 1 1 calc R . . . .
C9 C 0.3237(2) 0.56969(11) 0.58437(8) 0.0207(3) Uani 1 1 d . . . . .
H9 H 0.484276 0.572600 0.589012 0.025 Uiso 1 1 calc R . . . .
C6 C 0.1890(2) 0.75966(11) 0.61988(8) 0.0231(3) Uani 1 1 d . . . . .
H6 H 0.032917 0.763894 0.632265 0.028 Uiso 1 1 calc R . . . .
C5 C 0.2971(2) 0.69429(11) 0.67019(8) 0.0206(3) Uani 1 1 d . . . . .
H5 H 0.454643 0.696762 0.659527 0.025 Uiso 1 1 calc R . . . .
C13 C 0.6131(3) 0.45324(12) 0.48123(9) 0.0232(3) Uani 1 1 d . . . . .
C12 C 0.3629(3) 0.45856(12) 0.48776(9) 0.0255(3) Uani 1 1 d . . . . .
H12 H 0.305166 0.398222 0.471588 0.031 Uiso 1 1 calc R . . . .
C14 C 0.6974(3) 0.39053(12) 0.53561(9) 0.0265(3) Uani 1 1 d . . . . .
H14 H 0.703392 0.415470 0.579477 0.032 Uiso 1 1 calc R . . . .
C11 C 0.2676(3) 0.47412(11) 0.55699(9) 0.0261(3) Uani 1 1 d . . . . .
H11A H 0.323339 0.426509 0.587925 0.031 Uiso 1 1 calc R . . . .
H11B H 0.108760 0.467524 0.554726 0.031 Uiso 1 1 calc R . . . .
C1 C 0.3233(3) 0.52617(12) 0.70518(9) 0.0298(4) Uani 1 1 d . . . . .
H1A H 0.264484 0.463727 0.697253 0.036 Uiso 1 1 calc R . . . .
H1B H 0.481480 0.523368 0.698479 0.036 Uiso 1 1 calc R . . . .
C16 C 0.6744(3) 0.42112(13) 0.41127(9) 0.0312(4) Uani 1 1 d . . . . .
H16A H 0.615753 0.464111 0.378160 0.047 Uiso 1 1 calc GR . . . .
H16B H 0.615027 0.359514 0.403397 0.047 Uiso 1 1 calc GR . . . .
H16C H 0.831979 0.419077 0.407237 0.047 Uiso 1 1 calc GR . . . .
C4 C 0.2787(3) 0.72577(13) 0.74505(9) 0.0266(3) Uani 1 1 d . . . . .
C3 C 0.3682(3) 0.64923(15) 0.79018(9) 0.0341(4) Uani 1 1 d . . . . .
H3A H 0.526821 0.646891 0.784639 0.041 Uiso 1 1 calc R . . . .
H3B H 0.338226 0.665700 0.837305 0.041 Uiso 1 1 calc R . . . .
C20 C -0.0224(3) 0.58058(14) 0.65222(10) 0.0299(4) Uani 1 1 d . . . . .
H20A H -0.082301 0.614837 0.614308 0.045 Uiso 1 1 calc GR . . . .
H20B H -0.084560 0.604020 0.693921 0.045 Uiso 1 1 calc GR . . . .
H20C H -0.057263 0.515074 0.647432 0.045 Uiso 1 1 calc GR . . . .
C19 C 0.0488(3) 0.75180(15) 0.76682(10) 0.0342(4) Uani 1 1 d . . . . .
H19A H -0.009224 0.798453 0.736310 0.051 Uiso 1 1 calc GR . . . .
H19B H 0.052257 0.776601 0.812377 0.051 Uiso 1 1 calc GR . . . .
H19C H -0.043335 0.696955 0.765667 0.051 Uiso 1 1 calc GR . . . .
C2 C 0.2773(4) 0.55389(14) 0.77690(9) 0.0367(4) Uani 1 1 d . . . . .
H2A H 0.343986 0.508898 0.807820 0.044 Uiso 1 1 calc R . . . .
H2B H 0.119592 0.553934 0.784831 0.044 Uiso 1 1 calc R . . . .
C18 C 0.4212(3) 0.81110(16) 0.75769(11) 0.0365(4) Uani 1 1 d . . . . .
H18A H 0.564557 0.800938 0.738385 0.055 Uiso 1 1 calc GR . . . .
H18B H 0.434733 0.821417 0.805928 0.055 Uiso 1 1 calc GR . . . .
H18C H 0.354759 0.865182 0.736807 0.055 Uiso 1 1 calc GR . . . .
C15 C 0.7629(4) 0.30534(14) 0.52844(12) 0.0421(5) Uani 1 1 d . . . . .
H15A H 0.760160 0.277154 0.485593 0.051 Uiso 1 1 calc R . . . .
H15B H 0.813191 0.271733 0.566098 0.051 Uiso 1 1 calc R . . . .

loop_
_atom_site_aniso_label
_atom_site_aniso_U_11
_atom_site_aniso_U_22
_atom_site_aniso_U_33
_atom_site_aniso_U_23
_atom_site_aniso_U_13
_atom_site_aniso_U_12
O4 0.0316(5) 0.0213(6) 0.0227(5) -0.0004(4) 0.0006(5) -0.0052(5)
O3 0.0327(6) 0.0322(7) 0.0223(5) -0.0046(5) -0.0077(5) 0.0032(5)
O1 0.0348(6) 0.0218(6) 0.0290(6) 0.0029(5) 0.0026(5) 0.0024(5)
O2 0.0303(5) 0.0396(7) 0.0210(6) 0.0048(5) -0.0030(5) 0.0041(5)
C17 0.0181(6) 0.0312(8) 0.0232(8) 0.0013(7) -0.0018(6) 0.0001(6)
C10 0.0221(6) 0.0229(7) 0.0200(7) 0.0029(6) 0.0019(6) 0.0003(6)
C8 0.0195(6) 0.0264(8) 0.0197(7) 0.0022(6) -0.0010(6) -0.0005(6)
C7 0.0254(7) 0.0261(8) 0.0215(8) 0.0052(6) -0.0020(6) 0.0028(6)
C9 0.0204(6) 0.0220(7) 0.0198(7) 0.0015(6) -0.0002(6) -0.0012(6)
C6 0.0242(7) 0.0222(7) 0.0228(7) 0.0024(6) 0.0009(6) 0.0032(6)
C5 0.0190(6) 0.0244(8) 0.0184(7) 0.0018(6) 0.0002(6) 0.0010(6)
C13 0.0270(7) 0.0204(8) 0.0223(8) -0.0023(6) -0.0003(6) -0.0011(6)
C12 0.0284(7) 0.0228(8) 0.0252(8) -0.0024(7) -0.0033(6) -0.0022(6)
C14 0.0282(7) 0.0264(8) 0.0249(8) 0.0015(6) -0.0014(7) -0.0023(7)
C11 0.0268(7) 0.0239(8) 0.0276(8) -0.0001(6) 0.0013(7) -0.0028(6)
C1 0.0382(9) 0.0268(8) 0.0244(8) 0.0068(7) 0.0031(7) 0.0037(7)
C16 0.0401(9) 0.0311(9) 0.0225(8) -0.0059(7) 0.0008(7) 0.0017(7)
C4 0.0284(7) 0.0298(8) 0.0215(8) -0.0009(6) 0.0001(7) 0.0014(6)
C3 0.0424(9) 0.0413(11) 0.0187(8) 0.0010(7) -0.0026(7) 0.0095(8)
C20 0.0232(7) 0.0357(9) 0.0306(9) -0.0020(7) 0.0055(7) -0.0054(7)
C19 0.0345(9) 0.0417(11) 0.0263(9) -0.0037(8) 0.0045(7) 0.0061(8)
C2 0.0519(10) 0.0352(10) 0.0228(8) 0.0087(7) 0.0042(8) 0.0071(9)
C18 0.0421(9) 0.0398(11) 0.0277(9) -0.0067(8) -0.0037(8) -0.0052(8)
C15 0.0544(11) 0.0298(10) 0.0420(10) 0.0028(8) -0.0059(10) 0.0082(9)

loop_
_atom_type_symbol
_atom_type_description
_atom_type_scat_dispersion_real
_atom_type_scat_dispersion_imag
_atom_type_scat_source
C C 0.0181 0.0091 'International Tables Vol C Tables 4.2.6.8 and 6.1.1.4'
H H 0.0000 0.0000 'International Tables Vol C Tables 4.2.6.8 and 6.1.1.4'
O O 0.0492 0.0322 'International Tables Vol C Tables 4.2.6.8 and 6.1.1.4'

loop_
_geom_angle_atom_site_label_1
_geom_angle_atom_site_label_2
_geom_angle_atom_site_label_3
_geom_angle
_geom_angle_site_symmetry_1
_geom_angle_site_symmetry_3
_geom_angle_publ_flag
C13 O4 H4 109.5 . . ?
C17 O3 C12 121.73(14) . . ?
C6 O1 H1 109.5 . . ?
O3 C17 C8 119.85(15) . . ?
O2 C17 O3 116.80(16) . . ?
O2 C17 C8 123.29(16) . . ?
C9 C10 C5 106.25(12) . . ?
C1 C10 C9 107.90(13) . . ?
C1 C10 C5 109.86(14) . . ?
C1 C10 C20 109.37(14) . . ?
C20 C10 C9 110.22(13) . . ?
C20 C10 C5 113.08(14) . . ?
C17 C8 C9 121.12(14) . . ?
C7 C8 C17 117.14(15) . . ?
C7 C8 C9 121.67(15) . . ?
C8 C7 H7 117.9 . . ?
C8 C7 C6 124.14(15) . . ?
C6 C7 H7 117.9 . . ?
C10 C9 H9 107.3 . . ?
C8 C9 C10 111.51(13) . . ?
C8 C9 H9 107.3 . . ?
C8 C9 C11 107.78(13) . . ?
C11 C9 C10 115.31(13) . . ?
C11 C9 H9 107.3 . . ?
O1 C6 C7 108.42(13) . . ?
O1 C6 H6 107.3 . . ?
O1 C6 C5 113.32(13) . . ?
C7 C6 H6 107.3 . . ?
C7 C6 C5 112.89(13) . . ?
C5 C6 H6 107.3 . . ?
C10 C5 H5 105.3 . . ?
C6 C5 C10 108.58(12) . . ?
C6 C5 H5 105.3 . . ?
C6 C5 C4 114.41(13) . . ?
C4 C5 C10 116.84(13) . . ?
C4 C5 H5 105.3 . . ?
O4 C13 C12 109.73(14) . . ?
O4 C13 C14 106.20(13) . . ?
O4 C13 C16 109.66(14) . . ?
C14 C13 C12 108.25(14) . . ?
C14 C13 C16 112.99(14) . . ?
C16 C13 C12 109.90(14) . . ?
O3 C12 C13 107.57(13) . . ?
O3 C12 H12 106.6 . . ?
O3 C12 C11 110.86(14) . . ?
C13 C12 H12 106.6 . . ?
C11 C12 C13 118.01(14) . . ?
C11 C12 H12 106.6 . . ?
C13 C14 H14 116.7 . . ?
C15 C14 C13 126.67(18) . . ?
C15 C14 H14 116.7 . . ?
C9 C11 H11A 109.3 . . ?
C9 C11 H11B 109.3 . . ?
C12 C11 C9 111.82(14) . . ?
C12 C11 H11A 109.3 . . ?
C12 C11 H11B 109.3 . . ?
H11A C11 H11B 107.9 . . ?
C10 C1 H1A 109.0 . . ?
C10 C1 H1B 109.0 . . ?
H1A C1 H1B 107.8 . . ?
C2 C1 C10 113.05(15) . . ?
C2 C1 H1A 109.0 . . ?
C2 C1 H1B 109.0 . . ?
C13 C16 H16A 109.5 . . ?
C13 C16 H16B 109.5 . . ?
C13 C16 H16C 109.5 . . ?
H16A C16 H16B 109.5 . . ?
H16A C16 H16C 109.5 . . ?
H16B C16 H16C 109.5 . . ?
C3 C4 C5 108.91(14) . . ?
C3 C4 C19 110.24(15) . . ?
C3 C4 C18 106.17(16) . . ?
C19 C4 C5 114.15(14) . . ?
C19 C4 C18 106.65(16) . . ?
C18 C4 C5 110.42(15) . . ?
C4 C3 H3A 108.5 . . ?
C4 C3 H3B 108.5 . . ?
H3A C3 H3B 107.5 . . ?
C2 C3 C4 115.04(16) . . ?
C2 C3 H3A 108.5 . . ?
C2 C3 H3B 108.5 . . ?
C10 C20 H20A 109.5 . . ?
C10 C20 H20B 109.5 . . ?
C10 C20 H20C 109.5 . . ?
H20A C20 H20B 109.5 . . ?
H20A C20 H20C 109.5 . . ?
H20B C20 H20C 109.5 . . ?
C4 C19 H19A 109.5 . . ?
C4 C19 H19B 109.5 . . ?
C4 C19 H19C 109.5 . . ?
H19A C19 H19B 109.5 . . ?
H19A C19 H19C 109.5 . . ?
H19B C19 H19C 109.5 . . ?
C1 C2 C3 109.74(16) . . ?
C1 C2 H2A 109.7 . . ?
C1 C2 H2B 109.7 . . ?
C3 C2 H2A 109.7 . . ?
C3 C2 H2B 109.7 . . ?
H2A C2 H2B 108.2 . . ?
C4 C18 H18A 109.5 . . ?
C4 C18 H18B 109.5 . . ?
C4 C18 H18C 109.5 . . ?
H18A C18 H18B 109.5 . . ?
H18A C18 H18C 109.5 . . ?
H18B C18 H18C 109.5 . . ?
C14 C15 H15A 120.0 . . ?
C14 C15 H15B 120.0 . . ?
H15A C15 H15B 120.0 . . ?

loop_
_geom_bond_atom_site_label_1
_geom_bond_atom_site_label_2
_geom_bond_distance
_geom_bond_site_symmetry_2
_geom_bond_publ_flag
O4 H4 0.8400 . ?
O4 C13 1.427(2) . ?
O3 C17 1.342(2) . ?
O3 C12 1.451(2) . ?
O1 H1 0.8400 . ?
O1 C6 1.440(2) . ?
O2 C17 1.216(2) . ?
C17 C8 1.487(2) . ?
C10 C9 1.552(2) . ?
C10 C5 1.572(2) . ?
C10 C1 1.537(2) . ?
C10 C20 1.548(2) . ?
C8 C7 1.336(2) . ?
C8 C9 1.506(2) . ?
C7 H7 0.9500 . ?
C7 C6 1.500(2) . ?
C9 H9 1.0000 . ?
C9 C11 1.532(2) . ?
C6 H6 1.0000 . ?
C6 C5 1.537(2) . ?
C5 H5 1.0000 . ?
C5 C4 1.570(2) . ?
C13 C12 1.558(2) . ?
C13 C14 1.512(2) . ?
C13 C16 1.523(2) . ?
C12 H12 1.0000 . ?
C12 C11 1.522(2) . ?
C14 H14 0.9500 . ?
C14 C15 1.310(3) . ?
C11 H11A 0.9900 . ?
C11 H11B 0.9900 . ?
C1 H1A 0.9900 . ?
C1 H1B 0.9900 . ?
C1 C2 1.517(3) . ?
C16 H16A 0.9800 . ?
C16 H16B 0.9800 . ?
C16 H16C 0.9800 . ?
C4 C3 1.535(3) . ?
C4 C19 1.537(2) . ?
C4 C18 1.542(3) . ?
C3 H3A 0.9900 . ?
C3 H3B 0.9900 . ?
C3 C2 1.518(3) . ?
C20 H20A 0.9800 . ?
C20 H20B 0.9800 . ?
C20 H20C 0.9800 . ?
C19 H19A 0.9800 . ?
C19 H19B 0.9800 . ?
C19 H19C 0.9800 . ?
C2 H2A 0.9900 . ?
C2 H2B 0.9900 . ?
C18 H18A 0.9800 . ?
C18 H18B 0.9800 . ?
C18 H18C 0.9800 . ?
C15 H15A 0.9500 . ?
C15 H15B 0.9500 . ?
